data_2211985
loop_
_publ_author_name
'Silva, Luiz Everson da'
'Joussef, Antonio Carlos'
'Foro, Sabine'
'Schmidt, Boris'

_publ_section_title
;
 2-Aminoquinolin-8-yl <i>p</i>-toluenesulfonate
;
_journal_coeditor_code YA2030
_journal_issue 1
_journal_name_full 'Acta Crystallographica Section E'
_journal_page_first o72
_journal_page_last o74
_journal_paper_doi 10.1107/S1600536806050896
_journal_volume 63
_journal_year 2007
_chemical_formula_iupac 'C16 H14 N2 O3 S'
_chemical_formula_moiety 'C16 H14 N2 O3 S'
_chemical_formula_sum 'C16 H14 N2 O3 S'
_chemical_formula_weight 314.35
_chemical_name_systematic
;
2-Aminoquinolin-8-yl 4-p-toluenesulfonate
;
_space_group_IT_number 2
_symmetry_cell_setting triclinic
_symmetry_space_group_name_Hall '-P 1'
_symmetry_space_group_name_H-M 'P -1'
_atom_sites_solution_hydrogens geom
_atom_sites_solution_primary direct
_atom_sites_solution_secondary difmap
_audit_creation_method SHELXL-97
_cell_angle_alpha 96.350(10)
_cell_angle_beta 110.230(10)
_cell_angle_gamma 106.900(10)
_cell_formula_units_Z 2
_cell_length_a 8.3340(10)
_cell_length_b 8.6360(10)
_cell_length_c 11.8050(10)
_cell_measurement_reflns_used 25
_cell_measurement_temperature 299(2)
_cell_measurement_theta_max 23.3
_cell_measurement_theta_min 7.1
_cell_volume 741.40(16)
_computing_cell_refinement
;
CAD-4/PC Software
;
_computing_data_collection
;
CAD-4/PC Software (Enraf--Nonius, 1996)
;
_computing_data_reduction 'REDU4 (Stoe & Cie, 1987)'
_computing_molecular_graphics 'PLATON (Spek, 2003)'
_computing_publication_material SHELXL97
_computing_structure_refinement 'SHELXL97 (Sheldrick, 1997)'
_computing_structure_solution 'SHELXS97 (Sheldrick, 1997)'
_diffrn_ambient_temperature 299(2)
_diffrn_measured_fraction_theta_full 1.000
_diffrn_measured_fraction_theta_max 1.000
_diffrn_measurement_device_type 'Enraf--Nonius CAD-4'
_diffrn_measurement_method \w/2\q
_diffrn_radiation_monochromator graphite
_diffrn_radiation_source 'fine-focus sealed tube'
_diffrn_radiation_type CuK\a
_diffrn_radiation_wavelength 1.54180
_diffrn_reflns_av_R_equivalents 0.012
_diffrn_reflns_av_sigmaI/netI 0.022
_diffrn_reflns_limit_h_max 9
_diffrn_reflns_limit_h_min -9
_diffrn_reflns_limit_k_max 1
_diffrn_reflns_limit_k_min -10
_diffrn_reflns_limit_l_max 14
_diffrn_reflns_limit_l_min -13
_diffrn_reflns_number 2829
_diffrn_reflns_theta_full 66.9
_diffrn_reflns_theta_max 66.9
_diffrn_reflns_theta_min 4.1
_diffrn_standards_decay_% 1.5
_diffrn_standards_interval_time 120
_diffrn_standards_number 3
_exptl_absorpt_coefficient_mu 2.07
_exptl_absorpt_correction_T_max 0.739
_exptl_absorpt_correction_T_min 0.601
_exptl_absorpt_correction_type psi-scan
_exptl_absorpt_process_details '(North <i>et al.</i>,  1968)'
_exptl_crystal_colour colourless
_exptl_crystal_density_diffrn 1.408
_exptl_crystal_density_method 'not measured'
_exptl_crystal_description prism
_exptl_crystal_F_000 328
_exptl_crystal_size_max 0.30
_exptl_crystal_size_mid 0.25
_exptl_crystal_size_min 0.15
_refine_diff_density_max 0.19
_refine_diff_density_min -0.38
_refine_ls_extinction_method none
_refine_ls_goodness_of_fit_ref 1.04
_refine_ls_hydrogen_treatment mixed
_refine_ls_matrix_type full
_refine_ls_number_parameters 232
_refine_ls_number_reflns 2632
_refine_ls_number_restraints 0
_refine_ls_restrained_S_all 1.04
_refine_ls_R_factor_all 0.054
_refine_ls_R_factor_gt 0.042
_refine_ls_shift/su_max 0.017
_refine_ls_shift/su_mean 0.001
_refine_ls_structure_factor_coef Fsqd
_refine_ls_weighting_details 'calc w=1/[\s^2^(Fo^2^)+(0.0732P)^2^+0.1575P] where P=(Fo^2^+2Fc^2^)/3'
_refine_ls_weighting_scheme calc
_refine_ls_wR_factor_gt 0.111
_refine_ls_wR_factor_ref 0.119
_reflns_number_gt 2178
_reflns_number_total 2632
_reflns_threshold_expression I>2\s(I)
_cod_data_source_file ya2030.cif
_cod_data_source_block I
_cod_database_code 2211985
_cod_database_fobs_code 2211985

loop_
_symmetry_equiv_pos_as_xyz
'x, y, z'
'-x, -y, -z'

loop_
_atom_site_type_symbol
_atom_site_label
_atom_site_fract_x
_atom_site_fract_y
_atom_site_fract_z
_atom_site_U_iso_or_equiv
_atom_site_adp_type
_atom_site_calc_flag
_atom_site_refinement_flags
_atom_site_occupancy
C C1 0.2135(3) 0.2224(2) 0.3410(2) 0.0430(5) Uani d . 1
C C2 0.2769(3) 0.1115(3) 0.2951(2) 0.0546(6) Uani d . 1
H H2 0.391(4) 0.159(3) 0.287(2) 0.066 Uiso d . 1
C C3 0.1782(4) -0.0585(3) 0.2628(3) 0.0609(7) Uani d . 1
H H3 0.217(4) -0.134(4) 0.236(3) 0.073 Uiso d . 1
C C4 0.0182(4) -0.1144(3) 0.2786(2) 0.0558(6) Uani d . 1
H H4 -0.048(4) -0.224(4) 0.257(2) 0.067 Uiso d . 1
C C5 -0.0471(3) -0.0029(3) 0.3281(2) 0.0454(5) Uani d . 1
C C6 -0.2086(3) -0.0551(3) 0.3508(2) 0.0510(5) Uani d . 1
H H6 -0.278(4) -0.169(3) 0.329(2) 0.061 Uiso d . 1
C C7 -0.2598(3) 0.0557(3) 0.4045(2) 0.0514(5) Uani d . 1
H H7 -0.359(4) 0.024(3) 0.424(2) 0.062 Uiso d . 1
C C8 -0.1490(3) 0.2278(3) 0.4399(2) 0.0450(5) Uani d . 1
C C9 0.0518(3) 0.1708(2) 0.36263(18) 0.0395(4) Uani d . 1
C C10 0.4171(3) 0.4244(3) 0.1875(2) 0.0454(5) Uani d . 1
C C11 0.3155(4) 0.3257(4) 0.0689(2) 0.0629(7) Uani d . 1
H H11 0.184(4) 0.296(3) 0.030(3) 0.075 Uiso d . 1
C C12 0.4034(4) 0.2621(4) 0.0067(3) 0.0715(8) Uani d . 1
H H12 0.331(4) 0.192(4) -0.073(3) 0.086 Uiso d . 1
C C13 0.5896(4) 0.2950(3) 0.0592(3) 0.0604(6) Uani d . 1
C C14 0.6885(3) 0.3952(3) 0.1785(2) 0.0543(6) Uani d . 1
H H14 0.811(4) 0.408(3) 0.219(2) 0.065 Uiso d . 1
C C15 0.6043(3) 0.4607(3) 0.2428(2) 0.0479(5) Uani d . 1
H H15 0.676(3) 0.526(3) 0.325(2) 0.058 Uiso d . 1
C C16 0.6813(5) 0.2218(4) -0.0108(3) 0.0907(10) Uani d . 1
H H16A 0.7613 0.1756 0.0427 0.109 Uiso calc R 1
H H16B 0.7508 0.3075 -0.0382 0.109 Uiso calc R 1
H H16C 0.5901 0.1358 -0.0815 0.109 Uiso calc R 1
N N1 0.0015(2) 0.2852(2) 0.41811(16) 0.0416(4) Uani d . 1
N N2 -0.1992(3) 0.3379(3) 0.4966(2) 0.0602(6) Uani d . 1
H H21N -0.137(4) 0.461(4) 0.523(3) 0.072 Uiso d . 1
H H22N -0.290(4) 0.296(4) 0.513(3) 0.072 Uiso d . 1
O O1 0.4218(2) 0.66396(19) 0.34455(18) 0.0622(5) Uani d . 1
O O2 0.1240(2) 0.4642(2) 0.19554(18) 0.0660(5) Uani d . 1
O O3 0.31945(19) 0.39402(17) 0.37687(14) 0.0468(4) Uani d . 1
S S1 0.30965(7) 0.49864(7) 0.27342(6) 0.0484(2) Uani d . 1

loop_
_atom_site_aniso_label
_atom_site_aniso_U_11
_atom_site_aniso_U_22
_atom_site_aniso_U_33
_atom_site_aniso_U_12
_atom_site_aniso_U_13
_atom_site_aniso_U_23
C1 0.0430(11) 0.0381(11) 0.0509(12) 0.0125(8) 0.0244(9) 0.0084(9)
C2 0.0549(13) 0.0533(14) 0.0706(16) 0.0241(11) 0.0381(12) 0.0143(11)
C3 0.0729(16) 0.0491(14) 0.0757(17) 0.0297(12) 0.0418(14) 0.0087(12)
C4 0.0647(15) 0.0380(12) 0.0622(14) 0.0144(11) 0.0282(12) 0.0028(11)
C5 0.0473(12) 0.0381(11) 0.0490(11) 0.0111(9) 0.0213(10) 0.0070(9)
C6 0.0490(12) 0.0386(12) 0.0589(14) 0.0043(10) 0.0247(11) 0.0066(10)
C7 0.0459(12) 0.0493(13) 0.0627(14) 0.0083(10) 0.0326(11) 0.0137(10)
C8 0.0476(12) 0.0443(11) 0.0500(12) 0.0138(9) 0.0291(10) 0.0120(9)
C9 0.0417(11) 0.0364(10) 0.0430(10) 0.0124(8) 0.0213(9) 0.0083(8)
C10 0.0442(11) 0.0466(12) 0.0570(13) 0.0176(9) 0.0318(10) 0.0141(10)
C11 0.0482(13) 0.0787(18) 0.0592(15) 0.0215(12) 0.0220(12) 0.0065(13)
C12 0.0737(18) 0.089(2) 0.0514(14) 0.0292(16) 0.0275(14) 0.0021(14)
C13 0.0658(16) 0.0657(16) 0.0696(16) 0.0300(13) 0.0440(13) 0.0178(13)
C14 0.0476(13) 0.0593(14) 0.0687(15) 0.0228(11) 0.0345(12) 0.0162(12)
C15 0.0434(11) 0.0484(12) 0.0573(13) 0.0146(9) 0.0282(10) 0.0100(10)
C16 0.105(3) 0.101(2) 0.097(2) 0.049(2) 0.069(2) 0.0112(19)
N1 0.0426(9) 0.0377(9) 0.0506(10) 0.0117(7) 0.0282(8) 0.0089(7)
N2 0.0659(13) 0.0496(12) 0.0840(15) 0.0163(10) 0.0566(12) 0.0104(10)
O1 0.0691(11) 0.0399(8) 0.0957(13) 0.0133(8) 0.0598(10) 0.0120(8)
O2 0.0502(10) 0.0862(13) 0.0828(12) 0.0351(9) 0.0384(9) 0.0320(10)
O3 0.0451(8) 0.0408(8) 0.0577(9) 0.0077(6) 0.0320(7) 0.0060(7)
S1 0.0452(3) 0.0466(3) 0.0691(4) 0.0178(2) 0.0391(3) 0.0156(3)

loop_
_atom_type_symbol
_atom_type_description
_atom_type_scat_dispersion_real
_atom_type_scat_dispersion_imag
_atom_type_scat_source
C C 0.0181 0.0091 'International Tables Vol C Tables 4.2.6.8 and 6.1.1.4'
H H 0.0000 0.0000 'International Tables Vol C Tables 4.2.6.8 and 6.1.1.4'
N N 0.0311 0.0180 'International Tables Vol C Tables 4.2.6.8 and 6.1.1.4'
O O 0.0492 0.0322 'International Tables Vol C Tables 4.2.6.8 and 6.1.1.4'
S S 0.3331 0.5567 'International Tables Vol C Tables 4.2.6.8 and 6.1.1.4'

loop_
_geom_angle_atom_site_label_1
_geom_angle_atom_site_label_2
_geom_angle_atom_site_label_3
_geom_angle
C2 C1 C9 122.2(2)
C2 C1 O3 119.20(19)
C9 C1 O3 118.39(17)
C1 C2 C3 120.3(2)
C1 C2 H2 115.9(16)
C3 C2 H2 123.8(15)
C4 C3 C2 119.7(2)
C4 C3 H3 117.3(19)
C2 C3 H3 123.0(19)
C3 C4 C5 120.9(2)
C3 C4 H4 120.5(17)
C5 C4 H4 118.6(18)
C4 C5 C6 123.0(2)
C4 C5 C9 120.6(2)
C6 C5 C9 116.34(19)
C7 C6 C5 120.8(2)
C7 C6 H6 120.7(16)
C5 C6 H6 118.5(16)
C6 C7 C8 119.2(2)
C6 C7 H7 122.0(16)
C8 C7 H7 118.7(16)
N1 C8 N2 118.3(2)
N1 C8 C7 122.95(19)
N2 C8 C7 118.8(2)
N1 C9 C1 120.22(18)
N1 C9 C5 123.48(18)
C1 C9 C5 116.25(18)
C11 C10 C15 120.9(2)
C11 C10 S1 120.24(18)
C15 C10 S1 118.81(18)
C12 C11 C10 118.6(2)
C12 C11 H11 119.0(17)
C10 C11 H11 122.3(17)
C11 C12 C13 122.1(3)
C11 C12 H12 117.1(19)
C13 C12 H12 120.8(19)
C12 C13 C14 118.1(2)
C12 C13 C16 120.8(3)
C14 C13 C16 121.2(2)
C15 C14 C13 121.1(2)
C15 C14 H14 119.2(17)
C13 C14 H14 119.3(17)
C14 C15 C10 119.2(2)
C14 C15 H15 118.9(16)
C10 C15 H15 121.8(15)
C13 C16 H16A 109.5
C13 C16 H16B 109.5
H16A C16 H16B 109.5
C13 C16 H16C 109.5
H16A C16 H16C 109.5
H16B C16 H16C 109.5
C8 N1 C9 117.24(17)
C8 N2 H21N 126.4(16)
C8 N2 H22N 115(2)
H21N N2 H22N 118(3)
C1 O3 S1 119.16(13)
O2 S1 O1 119.64(11)
O2 S1 O3 109.44(9)
O1 S1 O3 102.83(10)
O2 S1 C10 109.50(11)
O1 S1 C10 109.69(10)
O3 S1 C10 104.56(9)

loop_
_geom_bond_atom_site_label_1
_geom_bond_atom_site_label_2
_geom_bond_distance
C1 C2 1.367(3)
C1 C9 1.412(3)
C1 O3 1.413(2)
C2 C3 1.390(4)
C2 H2 0.97(3)
C3 C4 1.364(4)
C3 H3 0.88(3)
C4 C5 1.402(3)
C4 H4 0.90(3)
C5 C6 1.417(3)
C5 C9 1.417(3)
C6 C7 1.338(3)
C6 H6 0.94(3)
C7 C8 1.426(3)
C7 H7 0.90(3)
C8 N1 1.332(3)
C8 N2 1.346(3)
C9 N1 1.367(2)
C10 C11 1.378(3)
C10 C15 1.388(3)
C10 S1 1.750(2)
C11 C12 1.376(4)
C11 H11 0.97(3)
C12 C13 1.384(4)
C12 H12 0.94(3)
C13 C14 1.387(4)
C13 C16 1.505(3)
C14 C15 1.375(3)
C14 H14 0.93(3)
C15 H15 0.95(3)
C16 H16A 0.9600
C16 H16B 0.9600
C16 H16C 0.9600
N2 H21N 0.99(3)
N2 H22N 0.84(3)
O1 S1 1.4259(17)
O2 S1 1.4197(18)
O3 S1 1.5913(16)

loop_
_geom_hbond_atom_site_label_D
_geom_hbond_atom_site_label_H
_geom_hbond_atom_site_label_A
_geom_hbond_site_symmetry_A
_geom_hbond_distance_DH
_geom_hbond_distance_HA
_geom_hbond_distance_DA
_geom_hbond_angle_DHA
N2 H21N N1 2_566 0.99(3) 2.06(3) 3.055(3) 178(2)
N2 H22N O1 2_566 0.84(3) 2.35(3) 3.058(2) 143(3)
C6 H6 O1 1_445 0.94(3) 2.58(3) 3.293(3) 133(2)

loop_
_geom_torsion_atom_site_label_1
_geom_torsion_atom_site_label_2
_geom_torsion_atom_site_label_3
_geom_torsion_atom_site_label_4
_geom_torsion
C9 C1 C2 C3 2.7(4)
O3 C1 C2 C3 177.9(2)
C1 C2 C3 C4 -0.8(4)
C2 C3 C4 C5 -0.6(4)
C3 C4 C5 C6 -177.5(2)
C3 C4 C5 C9 0.1(4)
C4 C5 C6 C7 176.3(2)
C9 C5 C6 C7 -1.5(3)
C5 C6 C7 C8 -0.5(4)
C6 C7 C8 N1 2.4(4)
C6 C7 C8 N2 -178.4(2)
C2 C1 C9 N1 174.6(2)
O3 C1 C9 N1 -0.6(3)
C2 C1 C9 C5 -3.1(3)
O3 C1 C9 C5 -178.35(18)
C4 C5 C9 N1 -176.0(2)
C6 C5 C9 N1 1.8(3)
C4 C5 C9 C1 1.7(3)
C6 C5 C9 C1 179.5(2)
C15 C10 C11 C12 0.7(4)
S1 C10 C11 C12 -176.5(2)
C10 C11 C12 C13 -0.4(5)
C11 C12 C13 C14 0.1(5)
C11 C12 C13 C16 179.3(3)
C12 C13 C14 C15 -0.2(4)
C16 C13 C14 C15 -179.4(3)
C13 C14 C15 C10 0.6(4)
C11 C10 C15 C14 -0.8(4)
S1 C10 C15 C14 176.43(18)
N2 C8 N1 C9 178.8(2)
C7 C8 N1 C9 -2.0(3)
C1 C9 N1 C8 -177.6(2)
C5 C9 N1 C8 -0.1(3)
C2 C1 O3 S1 81.6(2)
C9 C1 O3 S1 -102.99(19)
C1 O3 S1 O2 47.93(16)
C1 O3 S1 O1 176.11(14)
C1 O3 S1 C10 -69.29(16)
C11 C10 S1 O2 -9.4(2)
C15 C10 S1 O2 173.36(17)
C11 C10 S1 O1 -142.5(2)
C15 C10 S1 O1 40.2(2)
C11 C10 S1 O3 107.8(2)
C15 C10 S1 O3 -69.46(19)

loop_
_cod_related_entry_id
_cod_related_entry_database
_cod_related_entry_code
1 ChemSpider 21125578
